data_4336860
loop_
_publ_author_name
'Frederick G. Baddour'
'Stephanie R. Fiedler'
'Matthew P. Shores'
'Jeffrey W. Bacon'
'James A. Golen'
'Arnold L. Rheingold'
'Linda H. Doerrer'

_publ_section_title
;
 Pt...Pt vs Pt...S Contacts Between Pt-Containing Heterobimetallic Lantern
 Complexes
;
_journal_name_full 'Inorganic Chemistry'
_journal_page_first 13562
_journal_page_last 13575
_journal_paper_doi 10.1021/ic402075y
_journal_volume 52
_journal_year 2013
_chemical_formula_moiety 'C18 H22 N2 O4 Pt S4 Zn'
_chemical_formula_sum 'C18 H22 N2 O4 Pt S4 Zn'
_chemical_formula_weight 719.08
_chemical_name_systematic
; 
 ? 
;
_space_group_IT_number 15
_symmetry_cell_setting monoclinic
_symmetry_space_group_name_Hall '-C 2yc'
_symmetry_space_group_name_H-M 'C 1 2/c 1'
_atom_sites_solution_hydrogens geom
_atom_sites_solution_primary direct
_atom_sites_solution_secondary difmap
_audit_creation_method SHELXL-97
_cell_angle_alpha 90.00
_cell_angle_beta 97.407(8)
_cell_angle_gamma 90.00
_cell_formula_units_Z 4
_cell_length_a 9.7867(16)
_cell_length_b 18.064(3)
_cell_length_c 13.228(2)
_cell_measurement_reflns_used 8152
_cell_measurement_temperature 90(2)
_cell_measurement_theta_max 26.49
_cell_measurement_theta_min 2.38
_cell_volume 2319.0(6)
_computing_cell_refinement 'Bruker SAINT'
_computing_data_collection 'Bruker APEX2'
_computing_data_reduction 'Bruker SAINT'
_computing_molecular_graphics 'Bruker SHELXTL'
_computing_publication_material 'Bruker SHELXTL'
_computing_structure_refinement 'SHELXL-97 (Sheldrick, 2008)'
_computing_structure_solution 'SHELXS-97 (Sheldrick, 2008)'
_diffrn_ambient_temperature 90(2)
_diffrn_measured_fraction_theta_full 1.000
_diffrn_measured_fraction_theta_max 0.996
_diffrn_measurement_device_type 'Bruker APEX-II CCD'
_diffrn_measurement_method '\f and \w scans'
_diffrn_radiation_monochromator graphite
_diffrn_radiation_source 'fine-focus sealed tube'
_diffrn_radiation_type MoK\a
_diffrn_radiation_wavelength 0.71073
_diffrn_reflns_av_R_equivalents 0.0291
_diffrn_reflns_av_sigmaI/netI 0.0203
_diffrn_reflns_limit_h_max 12
_diffrn_reflns_limit_h_min -12
_diffrn_reflns_limit_k_max 22
_diffrn_reflns_limit_k_min -15
_diffrn_reflns_limit_l_max 16
_diffrn_reflns_limit_l_min -16
_diffrn_reflns_number 15759
_diffrn_reflns_theta_full 25.00
_diffrn_reflns_theta_max 26.51
_diffrn_reflns_theta_min 2.38
_exptl_absorpt_coefficient_mu 7.448
_exptl_absorpt_correction_T_max 0.5872
_exptl_absorpt_correction_T_min 0.3474
_exptl_absorpt_correction_type multi-scan
_exptl_absorpt_process_details sadabs
_exptl_crystal_colour colorless
_exptl_crystal_density_diffrn 2.060
_exptl_crystal_description rod
_exptl_crystal_F_000 1392
_exptl_crystal_size_max 0.18
_exptl_crystal_size_mid 0.12
_exptl_crystal_size_min 0.08
_refine_diff_density_max 1.221
_refine_diff_density_min -1.239
_refine_diff_density_rms 0.111
_refine_ls_extinction_method none
_refine_ls_goodness_of_fit_ref 1.011
_refine_ls_hydrogen_treatment constr
_refine_ls_matrix_type full
_refine_ls_number_parameters 141
_refine_ls_number_reflns 2408
_refine_ls_number_restraints 0
_refine_ls_restrained_S_all 1.011
_refine_ls_R_factor_all 0.0219
_refine_ls_R_factor_gt 0.0196
_refine_ls_shift/su_max 0.001
_refine_ls_shift/su_mean 0.000
_refine_ls_structure_factor_coef Fsqd
_refine_ls_weighting_details 'calc w=1/[\s^2^(Fo^2^)+(0.0174P)^2^+21.3036P] where P=(Fo^2^+2Fc^2^)/3'
_refine_ls_weighting_scheme calc
_refine_ls_wR_factor_gt 0.0481
_refine_ls_wR_factor_ref 0.0490
_reflns_number_gt 2273
_reflns_number_total 2408
_reflns_threshold_expression >2sigma(I)
_cod_data_source_file ic402075y_si_002_03.cif
_cod_data_source_block lhd316_Comppound3_PtMSAc4
_cod_original_cell_volume 2319.0(7)
_cod_database_code 4336860

loop_
_symmetry_equiv_pos_as_xyz
'x, y, z'
'-x, y, -z+1/2'
'x+1/2, y+1/2, z'
'-x+1/2, y+1/2, -z+1/2'
'-x, -y, -z'
'x, -y, z-1/2'
'-x+1/2, -y+1/2, -z'
'x+1/2, -y+1/2, z-1/2'

loop_
_atom_site_label
_atom_site_type_symbol
_atom_site_fract_x
_atom_site_fract_y
_atom_site_fract_z
_atom_site_U_iso_or_equiv
_atom_site_adp_type
_atom_site_occupancy
_atom_site_symmetry_multiplicity
_atom_site_calc_flag
_atom_site_refinement_flags
Pt1 Pt 0.5000 0.706188(10) 0.7500 0.01080(7) Uani 1 2 d S
Zn1 Zn 0.5000 0.56606(3) 0.7500 0.00896(12) Uani 1 2 d S
S1 S 0.62971(10) 0.70525(5) 0.61513(7) 0.01593(19) Uani 1 1 d .
S2 S 0.29949(9) 0.70376(5) 0.63535(7) 0.01618(19) Uani 1 1 d .
N2 N 0.5000 0.8433(2) 0.7500 0.0139(9) Uani 1 2 d S
O2 O 0.3603(3) 0.56334(13) 0.61026(18) 0.0139(5) Uani 1 1 d .
O1 O 0.6665(3) 0.56371(13) 0.65948(19) 0.0142(5) Uani 1 1 d .
N1 N 0.5000 0.4506(2) 0.7500 0.0138(8) Uani 1 2 d S
C1 C 0.6934(4) 0.6178(2) 0.6075(3) 0.0155(7) Uani 1 1 d .
C7 C 0.5000 0.9966(3) 0.7500 0.0204(12) Uani 1 2 d S
H7A H 0.5000 1.0491 0.7500 0.024 Uiso 1 2 calc SR
C6 C 0.6099(4) 0.9592(2) 0.7210(3) 0.0204(8) Uani 1 1 d .
H6A H 0.6857 0.9851 0.6997 0.024 Uiso 1 1 calc R
C5 C 0.6078(4) 0.8829(2) 0.7234(3) 0.0165(7) Uani 1 1 d .
H5A H 0.6855 0.8568 0.7055 0.020 Uiso 1 1 calc R
C9 C 0.5162(4) 0.3359(2) 0.6627(3) 0.0215(8) Uani 1 1 d .
H9A H 0.5273 0.3105 0.6013 0.026 Uiso 1 1 calc R
C8 C 0.5159(4) 0.4123(2) 0.6654(3) 0.0168(7) Uani 1 1 d .
H8A H 0.5275 0.4387 0.6050 0.020 Uiso 1 1 calc R
C2 C 0.7897(4) 0.6061(2) 0.5291(3) 0.0225(8) Uani 1 1 d .
H2A H 0.8791 0.5889 0.5628 0.034 Uiso 1 1 calc R
H2B H 0.8019 0.6529 0.4938 0.034 Uiso 1 1 calc R
H2C H 0.7508 0.5690 0.4796 0.034 Uiso 1 1 calc R
C3 C 0.2858(4) 0.6168(2) 0.5835(3) 0.0147(7) Uani 1 1 d .
C4 C 0.1703(4) 0.6063(2) 0.4975(3) 0.0205(8) Uani 1 1 d .
H4A H 0.1077 0.5677 0.5160 0.031 Uiso 1 1 calc R
H4B H 0.2086 0.5915 0.4357 0.031 Uiso 1 1 calc R
H4C H 0.1196 0.6529 0.4849 0.031 Uiso 1 1 calc R
C10 C 0.5000 0.2965(3) 0.7500 0.0238(12) Uani 1 2 d S
H10A H 0.5000 0.2439 0.7500 0.029 Uiso 1 2 calc SR

loop_
_atom_site_aniso_label
_atom_site_aniso_U_11
_atom_site_aniso_U_22
_atom_site_aniso_U_33
_atom_site_aniso_U_23
_atom_site_aniso_U_13
_atom_site_aniso_U_12
Pt1 0.01438(11) 0.00921(10) 0.00885(10) 0.000 0.00171(7) 0.000
Zn1 0.0107(3) 0.0077(3) 0.0086(3) 0.000 0.0017(2) 0.000
S1 0.0229(5) 0.0122(4) 0.0139(4) 0.0015(3) 0.0068(4) 0.0001(4)
S2 0.0182(5) 0.0133(4) 0.0159(4) -0.0006(3) -0.0021(4) 0.0035(4)
N2 0.018(2) 0.012(2) 0.011(2) 0.000 -0.0001(17) 0.000
O2 0.0170(13) 0.0106(12) 0.0138(12) -0.0018(9) 0.0006(10) 0.0015(10)
O1 0.0158(13) 0.0111(12) 0.0165(13) 0.0036(10) 0.0048(10) 0.0036(10)
N1 0.014(2) 0.011(2) 0.015(2) 0.000 -0.0001(17) 0.000
C1 0.0149(18) 0.0170(18) 0.0141(17) 0.0011(14) -0.0001(14) 0.0009(15)
C7 0.038(3) 0.003(2) 0.018(3) 0.000 -0.003(2) 0.000
C6 0.024(2) 0.023(2) 0.0141(17) 0.0016(15) 0.0006(15) -0.0097(17)
C5 0.0215(19) 0.0178(18) 0.0112(16) -0.0002(14) 0.0064(14) 0.0009(15)
C9 0.022(2) 0.021(2) 0.021(2) -0.0044(16) -0.0013(16) 0.0028(16)
C8 0.0163(18) 0.0185(19) 0.0156(18) -0.0006(14) 0.0019(14) 0.0016(15)
C2 0.025(2) 0.022(2) 0.022(2) 0.0057(16) 0.0113(17) 0.0032(17)
C3 0.0156(18) 0.0172(18) 0.0117(16) 0.0017(14) 0.0029(14) -0.0029(15)
C4 0.0191(19) 0.022(2) 0.0188(19) -0.0004(15) -0.0022(15) -0.0021(16)
C10 0.022(3) 0.014(3) 0.033(3) 0.000 -0.004(2) 0.000

loop_
_atom_type_symbol
_atom_type_description
_atom_type_scat_dispersion_real
_atom_type_scat_dispersion_imag
_atom_type_scat_source
C C 0.0033 0.0016 'International Tables Vol C Tables 4.2.6.8 and 6.1.1.4'
H H 0.0000 0.0000 'International Tables Vol C Tables 4.2.6.8 and 6.1.1.4'
N N 0.0061 0.0033 'International Tables Vol C Tables 4.2.6.8 and 6.1.1.4'
O O 0.0106 0.0060 'International Tables Vol C Tables 4.2.6.8 and 6.1.1.4'
S S 0.1246 0.1234 'International Tables Vol C Tables 4.2.6.8 and 6.1.1.4'
Zn Zn 0.2839 1.4301 'International Tables Vol C Tables 4.2.6.8 and 6.1.1.4'
Pt Pt -1.7033 8.3905 'International Tables Vol C Tables 4.2.6.8 and 6.1.1.4'

loop_
_geom_angle_atom_site_label_1
_geom_angle_atom_site_label_2
_geom_angle_atom_site_label_3
_geom_angle
_geom_angle_site_symmetry_1
_geom_angle_site_symmetry_3
S1 Pt1 S1 179.17(5) 2_656 .
S1 Pt1 S2 90.11(4) 2_656 .
S1 Pt1 S2 89.87(4) . .
S1 Pt1 S2 89.87(4) 2_656 2_656
S1 Pt1 S2 90.11(4) . 2_656
S2 Pt1 S2 177.84(5) . 2_656
S1 Pt1 N2 90.42(2) 2_656 .
S1 Pt1 N2 90.42(2) . .
S2 Pt1 N2 91.08(2) . .
S2 Pt1 N2 91.08(2) 2_656 .
S1 Pt1 Zn1 89.58(2) 2_656 .
S1 Pt1 Zn1 89.58(2) . .
S2 Pt1 Zn1 88.92(2) . .
S2 Pt1 Zn1 88.92(2) 2_656 .
N2 Pt1 Zn1 180.0 . .
N1 Zn1 O1 88.87(6) . 2_656
N1 Zn1 O1 88.87(6) . .
O1 Zn1 O1 177.73(13) 2_656 .
N1 Zn1 O2 88.69(6) . .
O1 Zn1 O2 91.99(10) 2_656 .
O1 Zn1 O2 87.96(9) . .
N1 Zn1 O2 88.69(6) . 2_656
O1 Zn1 O2 87.96(9) 2_656 2_656
O1 Zn1 O2 91.99(10) . 2_656
O2 Zn1 O2 177.39(13) . 2_656
N1 Zn1 Pt1 180.0 . .
O1 Zn1 Pt1 91.13(6) 2_656 .
O1 Zn1 Pt1 91.13(6) . .
O2 Zn1 Pt1 91.31(6) . .
O2 Zn1 Pt1 91.31(6) 2_656 .
C1 S1 Pt1 107.00(13) . .
C3 S2 Pt1 107.16(13) . .
C5 N2 C5 116.4(4) . 2_656
C5 N2 Pt1 121.8(2) . .
C5 N2 Pt1 121.8(2) 2_656 .
C3 O2 Zn1 121.0(2) . .
C1 O1 Zn1 121.6(2) . .
C8 N1 C8 117.8(5) . 2_656
C8 N1 Zn1 121.1(2) . .
C8 N1 Zn1 121.1(2) 2_656 .
O1 C1 C2 117.9(3) . .
O1 C1 S1 126.2(3) . .
C2 C1 S1 115.9(3) . .
C6 C7 C6 120.8(5) 2_656 .
C6 C7 H7A 119.6 2_656 .
C6 C7 H7A 119.6 . .
C7 C6 C5 118.2(4) . .
C7 C6 H6A 120.9 . .
C5 C6 H6A 120.9 . .
N2 C5 C6 123.2(4) . .
N2 C5 H5A 118.4 . .
C6 C5 H5A 118.4 . .
C8 C9 C10 119.4(4) . .
C8 C9 H9A 120.3 . .
C10 C9 H9A 120.3 . .
N1 C8 C9 122.6(4) . .
N1 C8 H8A 118.7 . .
C9 C8 H8A 118.7 . .
C1 C2 H2A 109.5 . .
C1 C2 H2B 109.5 . .
H2A C2 H2B 109.5 . .
C1 C2 H2C 109.5 . .
H2A C2 H2C 109.5 . .
H2B C2 H2C 109.5 . .
O2 C3 C4 118.3(3) . .
O2 C3 S2 126.2(3) . .
C4 C3 S2 115.5(3) . .
C3 C4 H4A 109.5 . .
C3 C4 H4B 109.5 . .
H4A C4 H4B 109.5 . .
C3 C4 H4C 109.5 . .
H4A C4 H4C 109.5 . .
H4B C4 H4C 109.5 . .
C9 C10 C9 118.1(5) 2_656 .
C9 C10 H10A 120.9 2_656 .
C9 C10 H10A 120.9 . .

loop_
_geom_bond_atom_site_label_1
_geom_bond_atom_site_label_2
_geom_bond_distance
_geom_bond_site_symmetry_2
Pt1 S1 2.3191(9) 2_656
Pt1 S1 2.3191(9) .
Pt1 S2 2.3206(10) .
Pt1 S2 2.3206(10) 2_656
Pt1 N2 2.476(4) .
Pt1 Zn1 2.5313(7) .
Zn1 N1 2.085(4) .
Zn1 O1 2.143(2) 2_656
Zn1 O1 2.143(2) .
Zn1 O2 2.154(2) .
Zn1 O2 2.154(2) 2_656
S1 C1 1.706(4) .
S2 C3 1.712(4) .
N2 C5 1.359(4) .
N2 C5 1.359(4) 2_656
O2 C3 1.234(4) .
O1 C1 1.242(4) .
N1 C8 1.343(4) .
N1 C8 1.343(4) 2_656
C1 C2 1.504(5) .
C7 C6 1.366(5) 2_656
C7 C6 1.366(5) .
C7 H7A 0.9500 .
C6 C5 1.378(5) .
C6 H6A 0.9500 .
C5 H5A 0.9500 .
C9 C8 1.380(5) .
C9 C10 1.383(5) .
C9 H9A 0.9500 .
C8 H8A 0.9500 .
C2 H2A 0.9800 .
C2 H2B 0.9800 .
C2 H2C 0.9800 .
C3 C4 1.509(5) .
C4 H4A 0.9800 .
C4 H4B 0.9800 .
C4 H4C 0.9800 .
C10 C9 1.383(5) 2_656
C10 H10A 0.9500 .

loop_
_geom_torsion_atom_site_label_1
_geom_torsion_atom_site_label_2
_geom_torsion_atom_site_label_3
_geom_torsion_atom_site_label_4
_geom_torsion
_geom_torsion_site_symmetry_1
_geom_torsion_site_symmetry_4
S1 Pt1 Zn1 N1 50(100) 2_656 .
S1 Pt1 Zn1 N1 -130(100) . .
S2 Pt1 Zn1 N1 -40(100) . .
S2 Pt1 Zn1 N1 140(100) 2_656 .
N2 Pt1 Zn1 N1 0(21) . .
S1 Pt1 Zn1 O1 16.06(7) 2_656 2_656
S1 Pt1 Zn1 O1 -163.94(7) . 2_656
S2 Pt1 Zn1 O1 -74.06(7) . 2_656
S2 Pt1 Zn1 O1 105.94(7) 2_656 2_656
N2 Pt1 Zn1 O1 -34(100) . 2_656
S1 Pt1 Zn1 O1 -163.94(7) 2_656 .
S1 Pt1 Zn1 O1 16.06(7) . .
S2 Pt1 Zn1 O1 105.94(7) . .
S2 Pt1 Zn1 O1 -74.06(7) 2_656 .
N2 Pt1 Zn1 O1 146(100) . .
S1 Pt1 Zn1 O2 108.08(7) 2_656 .
S1 Pt1 Zn1 O2 -71.92(7) . .
S2 Pt1 Zn1 O2 17.96(7) . .
S2 Pt1 Zn1 O2 -162.04(7) 2_656 .
N2 Pt1 Zn1 O2 58(100) . .
S1 Pt1 Zn1 O2 -71.92(7) 2_656 2_656
S1 Pt1 Zn1 O2 108.08(7) . 2_656
S2 Pt1 Zn1 O2 -162.04(7) . 2_656
S2 Pt1 Zn1 O2 17.96(7) 2_656 2_656
N2 Pt1 Zn1 O2 -122(100) . 2_656
S1 Pt1 S1 C1 -14.94(14) 2_656 .
S2 Pt1 S1 C1 -103.86(14) . .
S2 Pt1 S1 C1 73.98(14) 2_656 .
N2 Pt1 S1 C1 165.06(13) . .
Zn1 Pt1 S1 C1 -14.94(13) . .
S1 Pt1 S2 C3 -106.96(13) 2_656 .
S1 Pt1 S2 C3 72.20(13) . .
S2 Pt1 S2 C3 -17.38(13) 2_656 .
N2 Pt1 S2 C3 162.62(13) . .
Zn1 Pt1 S2 C3 -17.38(13) . .
S1 Pt1 N2 C5 147.90(18) 2_656 .
S1 Pt1 N2 C5 -32.10(18) . .
S2 Pt1 N2 C5 -121.98(18) . .
S2 Pt1 N2 C5 58.02(18) 2_656 .
Zn1 Pt1 N2 C5 -162(100) . .
S1 Pt1 N2 C5 -32.10(18) 2_656 2_656
S1 Pt1 N2 C5 147.90(18) . 2_656
S2 Pt1 N2 C5 58.02(18) . 2_656
S2 Pt1 N2 C5 -121.98(18) 2_656 2_656
Zn1 Pt1 N2 C5 18(100) . 2_656
N1 Zn1 O2 C3 158.0(3) . .
O1 Zn1 O2 C3 69.1(3) 2_656 .
O1 Zn1 O2 C3 -113.1(3) . .
O2 Zn1 O2 C3 158.0(3) 2_656 .
Pt1 Zn1 O2 C3 -22.0(3) . .
N1 Zn1 O1 C1 159.4(3) . .
O1 Zn1 O1 C1 159.4(3) 2_656 .
O2 Zn1 O1 C1 70.6(3) . .
O2 Zn1 O1 C1 -112.0(3) 2_656 .
Pt1 Zn1 O1 C1 -20.6(3) . .
O1 Zn1 N1 C8 138.8(2) 2_656 .
O1 Zn1 N1 C8 -41.2(2) . .
O2 Zn1 N1 C8 46.8(2) . .
O2 Zn1 N1 C8 -133.2(2) 2_656 .
Pt1 Zn1 N1 C8 105(100) . .
O1 Zn1 N1 C8 -41.2(2) 2_656 2_656
O1 Zn1 N1 C8 138.8(2) . 2_656
O2 Zn1 N1 C8 -133.2(2) . 2_656
O2 Zn1 N1 C8 46.8(2) 2_656 2_656
Pt1 Zn1 N1 C8 -75(100) . 2_656
Zn1 O1 C1 C2 -166.6(3) . .
Zn1 O1 C1 S1 12.6(4) . .
Pt1 S1 C1 O1 5.0(4) . .
Pt1 S1 C1 C2 -175.8(3) . .
C6 C7 C6 C5 -1.0(2) 2_656 .
C5 N2 C5 C6 -1.1(3) 2_656 .
Pt1 N2 C5 C6 178.9(3) . .
C7 C6 C5 N2 2.2(5) . .
C8 N1 C8 C9 0.1(3) 2_656 .
Zn1 N1 C8 C9 -179.9(3) . .
C10 C9 C8 N1 -0.3(5) . .
Zn1 O2 C3 C4 -167.5(2) . .
Zn1 O2 C3 S2 12.1(4) . .
Pt1 S2 C3 O2 7.3(4) . .
Pt1 S2 C3 C4 -173.1(2) . .
C8 C9 C10 C9 0.1(3) . 2_656
